data_7031154
loop_
_publ_author_name
'Davies, David L.'
'Al-Duaij, Omar'
'Fawcett, John'
'Giardiello, Marco'
'Hilton, Stephen T.'
'Russell, David R.'

_publ_section_title
;
 Room-temperature cyclometallation of amines, imines and oxazolines with
 [MCl2Cp*]2 (M = Rh, Ir) and [RuCl2(p-cymene)]2Based on the presentation
 given at Dalton Discussion No. 6, 9?11th September 2003, University of
 York, UK.Electronic supplementary information (ESI) available:
 Characterisation and crystallographic data for [IrCl2(NH2Ph)Cp*] (6), and
 Figures showing the structures of 3b, 5b and 6. See
 http://www.rsc.org/suppdata/dt/b3/b303737a/
;
_journal_issue 21
_journal_name_full 'Dalton Transactions'
_journal_page_first 4132
_journal_paper_doi 10.1039/b303737a
_journal_year 2003
_chemical_formula_sum 'C20 H27 Cl Ir N O'
_chemical_formula_weight 525.08
_chemical_name_systematic
; 
 ? 
;
_space_group_IT_number 14
_symmetry_cell_setting monoclinic
_symmetry_space_group_name_Hall '-P 2ybc'
_symmetry_space_group_name_H-M 'P 1 21/c 1'
_atom_sites_solution_hydrogens geom
_atom_sites_solution_primary direct
_atom_sites_solution_secondary difmap
_audit_creation_method SHELXL-97
_cell_angle_alpha 90.00
_cell_angle_beta 95.7950(10)
_cell_angle_gamma 90.00
_cell_formula_units_Z 4
_cell_length_a 7.5629(4)
_cell_length_b 14.6554(8)
_cell_length_c 17.0530(9)
_cell_measurement_reflns_used 11791
_cell_measurement_temperature 150(2)
_cell_measurement_theta_max 28.54
_cell_measurement_theta_min 2.40
_cell_volume 1880.45(17)
_computing_cell_refinement 'Bruker SMART'
_computing_data_collection 'Bruker SMART'
_computing_data_reduction 'Bruker SAINT'
_computing_molecular_graphics 'Bruker SHELXTL'
_computing_publication_material 'Bruker SHELXTL'
_computing_structure_refinement 'SHELXL-97 (Sheldrick, 1997)'
_computing_structure_solution 'SHELXS-97 (Sheldrick, 1990)'
_diffrn_ambient_temperature 150(2)
_diffrn_measured_fraction_theta_full 0.999
_diffrn_measured_fraction_theta_max 0.999
_diffrn_measurement_device_type 'CCD area detector'
_diffrn_measurement_method 'phi and omega scans'
_diffrn_radiation_monochromator graphite
_diffrn_radiation_source 'fine-focus sealed tube'
_diffrn_radiation_type MoK\a
_diffrn_radiation_wavelength 0.71073
_diffrn_reflns_av_R_equivalents 0.0298
_diffrn_reflns_av_sigmaI/netI 0.0203
_diffrn_reflns_limit_h_max 9
_diffrn_reflns_limit_h_min -9
_diffrn_reflns_limit_k_max 18
_diffrn_reflns_limit_k_min -18
_diffrn_reflns_limit_l_max 21
_diffrn_reflns_limit_l_min -21
_diffrn_reflns_number 14418
_diffrn_reflns_theta_full 26.00
_diffrn_reflns_theta_max 26.00
_diffrn_reflns_theta_min 1.84
_exptl_absorpt_coefficient_mu 7.249
_exptl_absorpt_correction_T_max 0.190
_exptl_absorpt_correction_T_min 0.112
_exptl_absorpt_correction_type empirical
_exptl_absorpt_process_details
;
absorption correction based on  13437 reflections (SADABS); Rint 0.100 and 0.030 before 
and after correction respectively.
;
_exptl_crystal_colour orange
_exptl_crystal_density_diffrn 1.855
_exptl_crystal_density_method 'not measured'
_exptl_crystal_description block
_exptl_crystal_F_000 1024
_exptl_crystal_size_max 0.38
_exptl_crystal_size_mid 0.35
_exptl_crystal_size_min 0.31
_refine_diff_density_max 0.568
_refine_diff_density_min -1.282
_refine_diff_density_rms 0.124
_refine_ls_extinction_method none
_refine_ls_goodness_of_fit_ref 1.237
_refine_ls_hydrogen_treatment mixed
_refine_ls_matrix_type full
_refine_ls_number_parameters 223
_refine_ls_number_reflns 3692
_refine_ls_number_restraints 0
_refine_ls_restrained_S_all 1.237
_refine_ls_R_factor_all 0.0222
_refine_ls_R_factor_gt 0.0215
_refine_ls_shift/su_max 0.001
_refine_ls_shift/su_mean 0.000
_refine_ls_structure_factor_coef Fsqd
_refine_ls_weighting_details 'calc w=1/[\s^2^(Fo^2^)+(0.0176P)^2^+3.6942P] where P=(Fo^2^+2Fc^2^)/3'
_refine_ls_weighting_scheme calc
_refine_ls_wR_factor_gt 0.0505
_refine_ls_wR_factor_ref 0.0508
_reflns_number_gt 3626
_reflns_number_total 3692
_reflns_threshold_expression >2sigma(I)
_cod_data_source_file b303737a.txt
_cod_data_source_block 2044_(Complex_3a)
_cod_depositor_comments
;
The following automatic conversions were performed:

'_symmetry_cell_setting' value 'Monoclinic' changed to 'monoclinic'
according to
/usr/data/users/saulius/automatic-downloads/retrospective/RSC/lib/dictionaries/cif_core.dic
dictionary named 'cif_core.dic' version 2.4.2 from 2011-04-26.

Automatic conversion script
Id: cif_fix_values 2281 2013-09-26 08:29:07Z andrius 
;
_cod_original_sg_symbol_H-M P2(1)/c
_cod_database_code 7031154

loop_
_symmetry_equiv_pos_as_xyz
'x, y, z'
'-x, y+1/2, -z+1/2'
'-x, -y, -z'
'x, -y-1/2, z-1/2'

loop_
_atom_site_label
_atom_site_type_symbol
_atom_site_fract_x
_atom_site_fract_y
_atom_site_fract_z
_atom_site_U_iso_or_equiv
_atom_site_adp_type
_atom_site_occupancy
_atom_site_symmetry_multiplicity
_atom_site_calc_flag
_atom_site_refinement_flags
Ir1 Ir 0.124767(16) 0.856982(9) 0.266935(7) 0.01322(5) Uani 1 1 d .
Cl1 Cl 0.40960(11) 0.78501(6) 0.26822(5) 0.02032(18) Uani 1 1 d .
O1 O 0.3595(4) 0.8790(2) 0.53286(16) 0.0290(6) Uani 1 1 d .
N1 N 0.2577(4) 0.9611(2) 0.33129(18) 0.0178(6) Uani 1 1 d .
C1 C 0.2071(4) 0.9377(2) 0.1804(2) 0.0163(7) Uani 1 1 d .
C2 C 0.1815(5) 0.9247(3) 0.0995(2) 0.0226(8) Uani 1 1 d .
H2 H 0.1146 0.8737 0.0788 0.027 Uiso 1 1 calc R
C3 C 0.2521(6) 0.9852(3) 0.0481(2) 0.0276(9) Uani 1 1 d .
H3 H 0.2321 0.9751 -0.0071 0.033 Uiso 1 1 calc R
C4 C 0.3508(5) 1.0596(3) 0.0762(2) 0.0286(9) Uani 1 1 d .
H4 H 0.3975 1.1005 0.0403 0.034 Uiso 1 1 calc R
C5 C 0.3817(5) 1.0747(3) 0.1559(2) 0.0257(8) Uani 1 1 d .
H5 H 0.4506 1.1254 0.1759 0.031 Uiso 1 1 calc R
C6 C 0.3089(5) 1.0133(2) 0.2072(2) 0.0185(7) Uani 1 1 d .
C7 C 0.3336(5) 1.0216(2) 0.2911(2) 0.0182(7) Uani 1 1 d .
H7 H 0.4026 1.0695 0.3162 0.022 Uiso 1 1 calc R
C8 C 0.2789(5) 0.9649(3) 0.4171(2) 0.0222(8) Uani 1 1 d .
H8A H 0.1606 0.9690 0.4370 0.027 Uiso 1 1 calc R
H8B H 0.3473 1.0201 0.4346 0.027 Uiso 1 1 calc R
C9 C 0.3745(5) 0.8812(3) 0.4508(2) 0.0228(8) Uani 1 1 d .
H9A H 0.3209 0.8256 0.4254 0.027 Uiso 1 1 calc R
H9B H 0.5013 0.8835 0.4411 0.027 Uiso 1 1 calc R
C10 C 0.4346(7) 0.7973(3) 0.5664(3) 0.0372(11) Uani 1 1 d .
H10A H 0.3796 0.7446 0.5382 0.056 Uiso 1 1 calc R
H10B H 0.4131 0.7939 0.6221 0.056 Uiso 1 1 calc R
H10C H 0.5629 0.7969 0.5622 0.056 Uiso 1 1 calc R
C11 C -0.0081(5) 0.7273(2) 0.3008(2) 0.0194(7) Uani 1 1 d .
C12 C -0.0512(5) 0.7517(3) 0.2184(2) 0.0189(7) Uani 1 1 d .
C13 C -0.1457(5) 0.8365(3) 0.2165(2) 0.0188(7) Uani 1 1 d .
C14 C -0.1443(5) 0.8685(2) 0.2969(2) 0.0185(7) Uani 1 1 d .
C15 C -0.0672(5) 0.7970(3) 0.3479(2) 0.0189(7) Uani 1 1 d .
C16 C 0.0875(6) 0.6430(3) 0.3298(3) 0.0288(9) Uani 1 1 d .
H16A H 0.1490 0.6543 0.3823 0.043 Uiso 1 1 calc R
H16B H 0.1744 0.6261 0.2935 0.043 Uiso 1 1 calc R
H16C H 0.0019 0.5932 0.3328 0.043 Uiso 1 1 calc R
C17 C -0.0237(6) 0.6917(3) 0.1498(2) 0.0283(9) Uani 1 1 d .
H17A H -0.1174 0.6453 0.1438 0.042 Uiso 1 1 calc R
H17B H 0.0925 0.6618 0.1588 0.042 Uiso 1 1 calc R
H17C H -0.0281 0.7287 0.1017 0.042 Uiso 1 1 calc R
C18 C -0.2381(5) 0.8837(3) 0.1467(2) 0.0249(8) Uani 1 1 d .
H18A H -0.1885 0.8630 0.0989 0.037 Uiso 1 1 calc R
H18B H -0.2215 0.9497 0.1525 0.037 Uiso 1 1 calc R
H18C H -0.3653 0.8694 0.1428 0.037 Uiso 1 1 calc R
C19 C -0.2342(5) 0.9515(3) 0.3224(3) 0.0265(9) Uani 1 1 d .
H19A H -0.3537 0.9356 0.3355 0.040 Uiso 1 1 calc R
H19B H -0.2431 0.9964 0.2796 0.040 Uiso 1 1 calc R
H19C H -0.1655 0.9774 0.3689 0.040 Uiso 1 1 calc R
C20 C -0.0653(6) 0.7954(3) 0.4354(2) 0.0286(9) Uani 1 1 d .
H20A H -0.1758 0.7681 0.4498 0.043 Uiso 1 1 calc R
H20B H -0.0550 0.8579 0.4559 0.043 Uiso 1 1 calc R
H20C H 0.0362 0.7593 0.4582 0.043 Uiso 1 1 calc R

loop_
_atom_site_aniso_label
_atom_site_aniso_U_11
_atom_site_aniso_U_22
_atom_site_aniso_U_33
_atom_site_aniso_U_23
_atom_site_aniso_U_13
_atom_site_aniso_U_12
Ir1 0.01350(8) 0.01171(8) 0.01426(8) 0.00042(5) 0.00045(5) -0.00084(5)
Cl1 0.0179(4) 0.0178(4) 0.0252(5) 0.0000(4) 0.0022(3) 0.0035(3)
O1 0.0356(16) 0.0327(16) 0.0181(14) 0.0011(12) 0.0004(12) -0.0018(13)
N1 0.0171(15) 0.0155(15) 0.0204(16) -0.0041(12) -0.0001(12) 0.0013(12)
C1 0.0127(15) 0.0148(17) 0.0218(18) 0.0040(14) 0.0028(14) 0.0007(13)
C2 0.0260(19) 0.0180(19) 0.0235(19) 0.0004(16) 0.0020(16) -0.0026(16)
C3 0.033(2) 0.029(2) 0.021(2) 0.0064(17) 0.0055(17) 0.0013(18)
C4 0.031(2) 0.026(2) 0.029(2) 0.0128(17) 0.0071(17) -0.0044(18)
C5 0.0211(18) 0.0168(19) 0.039(2) 0.0036(17) 0.0035(17) -0.0038(16)
C6 0.0152(17) 0.0158(18) 0.0247(19) 0.0032(15) 0.0037(14) 0.0028(14)
C7 0.0150(17) 0.0132(17) 0.0256(19) -0.0046(15) -0.0025(14) 0.0001(13)
C8 0.0246(19) 0.0213(19) 0.0200(19) -0.0048(15) -0.0013(15) -0.0027(15)
C9 0.0229(19) 0.029(2) 0.0156(18) 0.0020(16) -0.0032(15) 0.0000(16)
C10 0.047(3) 0.038(3) 0.024(2) 0.0103(19) -0.0046(19) -0.009(2)
C11 0.0172(17) 0.0138(17) 0.0276(19) 0.0055(15) 0.0037(14) -0.0045(14)
C12 0.0186(17) 0.0187(18) 0.0194(18) -0.0009(15) 0.0022(14) -0.0095(15)
C13 0.0158(17) 0.0206(19) 0.0193(18) 0.0048(15) -0.0015(14) -0.0070(14)
C14 0.0131(16) 0.0203(19) 0.0228(19) 0.0010(15) 0.0054(14) -0.0048(14)
C15 0.0160(17) 0.0208(19) 0.0196(18) 0.0030(15) 0.0001(14) -0.0027(14)
C16 0.028(2) 0.017(2) 0.041(3) 0.0075(17) 0.0025(19) 0.0006(16)
C17 0.037(2) 0.020(2) 0.028(2) -0.0075(16) 0.0061(18) -0.0104(17)
C18 0.0209(19) 0.029(2) 0.023(2) 0.0094(17) -0.0053(16) -0.0044(16)
C19 0.0211(19) 0.023(2) 0.036(2) 0.0004(17) 0.0086(17) 0.0029(16)
C20 0.030(2) 0.036(2) 0.020(2) 0.0036(18) 0.0040(16) -0.0047(18)

loop_
_atom_type_symbol
_atom_type_description
_atom_type_scat_dispersion_real
_atom_type_scat_dispersion_imag
_atom_type_scat_source
C C 0.0033 0.0016 'International Tables Vol C Tables 4.2.6.8 and 6.1.1.4'
H H 0.0000 0.0000 'International Tables Vol C Tables 4.2.6.8 and 6.1.1.4'
N N 0.0061 0.0033 'International Tables Vol C Tables 4.2.6.8 and 6.1.1.4'
O O 0.0106 0.0060 'International Tables Vol C Tables 4.2.6.8 and 6.1.1.4'
Cl Cl 0.1484 0.1585 'International Tables Vol C Tables 4.2.6.8 and 6.1.1.4'
Ir Ir -1.4442 7.9887 'International Tables Vol C Tables 4.2.6.8 and 6.1.1.4'

loop_
_geom_angle_atom_site_label_1
_geom_angle_atom_site_label_2
_geom_angle_atom_site_label_3
_geom_angle
C1 Ir1 N1 77.84(13)
C1 Ir1 C12 111.14(14)
N1 Ir1 C12 168.09(13)
C1 Ir1 C14 119.44(14)
N1 Ir1 C14 103.60(13)
C12 Ir1 C14 65.44(14)
C1 Ir1 C13 97.96(14)
N1 Ir1 C13 134.51(13)
C12 Ir1 C13 38.84(14)
C14 Ir1 C13 39.27(14)
C1 Ir1 C11 148.48(14)
N1 Ir1 C11 133.53(13)
C12 Ir1 C11 38.51(14)
C14 Ir1 C11 63.18(13)
C13 Ir1 C11 63.60(14)
C1 Ir1 C15 157.36(13)
N1 Ir1 C15 105.48(12)
C12 Ir1 C15 63.16(13)
C14 Ir1 C15 37.95(13)
C13 Ir1 C15 63.37(13)
C11 Ir1 C15 36.02(13)
C1 Ir1 Cl1 85.53(10)
N1 Ir1 Cl1 86.09(8)
C12 Ir1 Cl1 102.06(10)
C14 Ir1 Cl1 154.43(10)
C13 Ir1 Cl1 139.21(11)
C11 Ir1 Cl1 92.88(10)
C15 Ir1 Cl1 116.87(10)
C9 O1 C10 110.4(3)
C7 N1 C8 119.8(3)
C7 N1 Ir1 116.2(2)
C8 N1 Ir1 123.8(2)
C2 C1 C6 116.7(3)
C2 C1 Ir1 128.3(3)
C6 C1 Ir1 115.0(3)
C1 C2 C3 121.1(4)
C4 C3 C2 120.9(4)
C5 C4 C3 120.2(4)
C4 C5 C6 118.3(4)
C1 C6 C5 122.8(4)
C1 C6 C7 114.0(3)
C5 C6 C7 123.2(4)
N1 C7 C6 116.9(3)
N1 C8 C9 110.6(3)
O1 C9 C8 108.2(3)
C15 C11 C12 108.7(3)
C15 C11 C16 125.9(4)
C12 C11 C16 125.4(4)
C15 C11 Ir1 73.0(2)
C12 C11 Ir1 66.86(19)
C16 C11 Ir1 124.8(3)
C13 C12 C11 107.4(3)
C13 C12 C17 126.9(4)
C11 C12 C17 125.1(4)
C13 C12 Ir1 71.0(2)
C11 C12 Ir1 74.6(2)
C17 C12 Ir1 126.4(3)
C12 C13 C14 107.6(3)
C12 C13 C18 128.0(4)
C14 C13 C18 124.4(4)
C12 C13 Ir1 70.2(2)
C14 C13 Ir1 70.2(2)
C18 C13 Ir1 127.1(3)
C15 C14 C13 107.4(3)
C15 C14 C19 126.1(3)
C13 C14 C19 125.7(4)
C15 C14 Ir1 75.7(2)
C13 C14 Ir1 70.5(2)
C19 C14 Ir1 127.4(3)
C11 C15 C14 108.4(3)
C11 C15 C20 126.3(4)
C14 C15 C20 125.1(3)
C11 C15 Ir1 71.0(2)
C14 C15 Ir1 66.37(19)
C20 C15 Ir1 132.1(3)

loop_
_geom_bond_atom_site_label_1
_geom_bond_atom_site_label_2
_geom_bond_distance
Ir1 C1 2.036(3)
Ir1 N1 2.078(3)
Ir1 C12 2.148(3)
Ir1 C14 2.155(4)
Ir1 C13 2.159(4)
Ir1 C11 2.252(3)
Ir1 C15 2.279(4)
Ir1 Cl1 2.3967(9)
O1 C9 1.415(5)
O1 C10 1.421(5)
N1 C7 1.290(5)
N1 C8 1.458(5)
C1 C2 1.387(5)
C1 C6 1.399(5)
C2 C3 1.390(5)
C3 C4 1.380(6)
C4 C5 1.374(6)
C5 C6 1.406(5)
C6 C7 1.431(5)
C8 C9 1.508(5)
C11 C15 1.401(5)
C11 C12 1.454(5)
C11 C16 1.491(5)
C12 C13 1.432(5)
C12 C17 1.495(5)
C13 C14 1.449(5)
C13 C18 1.487(5)
C14 C15 1.446(5)
C14 C19 1.479(5)
C15 C20 1.492(5)
